data_7017002
loop_
_publ_author_name
'Zats, Galina M.'
'Arora, Himanshu'
'Lavi, Ronit'
'Yufit, Dmitry'
'Benisvy, Laurent'

_publ_section_title
;
 Phenolate and phenoxyl radical complexes of Cu(ii) and Co(iii), bearing a
 new redox active N,O-phenol-pyrazole ligand.
;
_journal_issue 41
_journal_name_full 'Dalton transactions (Cambridge, England : 2003)'
_journal_page_first 10889
_journal_page_last 10896
_journal_paper_doi 10.1039/c1dt10615e
_journal_volume 40
_journal_year 2011
_chemical_formula_moiety '2(C18 H25 Cu0.5 N2 O)'
_chemical_formula_sum 'C36 H50 Cu N4 O2'
_chemical_formula_weight 634.34
_space_group_IT_number 14
_symmetry_cell_setting monoclinic
_symmetry_space_group_name_Hall '-P 2ybc'
_symmetry_space_group_name_H-M 'P 1 21/c 1'
_atom_sites_solution_hydrogens difmap
_atom_sites_solution_primary direct
_atom_sites_solution_secondary difmap
_audit_creation_method SHELXL-97
_cell_angle_alpha 90.00
_cell_angle_beta 91.830(10)
_cell_angle_gamma 90.00
_cell_formula_units_Z 2
_cell_length_a 17.3973(5)
_cell_length_b 10.2763(3)
_cell_length_c 9.3303(3)
_cell_measurement_reflns_used 4602
_cell_measurement_temperature 120
_cell_measurement_theta_max 31.071
_cell_measurement_theta_min 2.302
_cell_volume 1667.22(9)
_computing_cell_refinement 'SAINT v6.45A (Bruker, 2003)'
_computing_data_collection 'SMART v5.625 (Bruker, 2001)'
_computing_data_reduction 'SAINT v6.45A (Bruker, 2003)'
_computing_molecular_graphics
;
OLEX2: a complete structure solution, refinement and analysis program.
Dolomanov et al., J. Appl. Cryst. (2009). 42, 339-341
;
_computing_publication_material
;
OLEX2: a complete structure solution, refinement and analysis program.
Dolomanov et al., J. Appl. Cryst. (2009). 42, 339-341
;
_computing_structure_refinement 'SHELXL-97 (Sheldrick, 1997)'
_computing_structure_solution
;
A short history of SHELX (Sheldrick, 2007)/Bruker
;
_diffrn_ambient_temperature 120
_diffrn_measured_fraction_theta_full 0.999
_diffrn_measured_fraction_theta_max 0.999
_diffrn_measurement_device_type 'Bruker SMART CCD 6000 area detector'
_diffrn_measurement_method '/w scans'
_diffrn_radiation_monochromator Parallel,graphite
_diffrn_radiation_source 'fine-focus sealed tube'
_diffrn_radiation_type 'MO K\a'
_diffrn_radiation_wavelength 0.71073
_diffrn_reflns_av_R_equivalents 0.0766
_diffrn_reflns_av_sigmaI/netI 0.0556
_diffrn_reflns_limit_h_max 23
_diffrn_reflns_limit_h_min -23
_diffrn_reflns_limit_k_max 14
_diffrn_reflns_limit_k_min -14
_diffrn_reflns_limit_l_max 12
_diffrn_reflns_limit_l_min -12
_diffrn_reflns_number 19992
_diffrn_reflns_theta_full 29.00
_diffrn_reflns_theta_max 29.00
_diffrn_reflns_theta_min 2.30
_exptl_absorpt_coefficient_mu 0.692
_exptl_absorpt_correction_type none
_exptl_crystal_colour brown
_exptl_crystal_colour_lustre clear
_exptl_crystal_colour_modifier yellowish
_exptl_crystal_colour_primary brown
_exptl_crystal_density_diffrn 1.264
_exptl_crystal_density_method 'not measured'
_exptl_crystal_description plate
_exptl_crystal_F_000 678
_exptl_crystal_size_max 0.35
_exptl_crystal_size_mid 0.14
_exptl_crystal_size_min 0.02
_refine_diff_density_max 0.964
_refine_diff_density_min -0.482
_refine_diff_density_rms 0.083
_refine_ls_extinction_method none
_refine_ls_goodness_of_fit_ref 0.943
_refine_ls_hydrogen_treatment mixed
_refine_ls_matrix_type full
_refine_ls_number_parameters 263
_refine_ls_number_reflns 4422
_refine_ls_number_restraints 0
_refine_ls_restrained_S_all 0.943
_refine_ls_R_factor_all 0.0706
_refine_ls_R_factor_gt 0.0479
_refine_ls_shift/su_max 0.000
_refine_ls_shift/su_mean 0.000
_refine_ls_structure_factor_coef Fsqd
_refine_ls_weighting_details
;
calc w=1/[\s^2^(Fo^2^)+(0.0700P)^2^+1.0000P] where P=(Fo^2^+2Fc^2^)/3
;
_refine_ls_weighting_scheme calc
_refine_ls_wR_factor_gt 0.1193
_refine_ls_wR_factor_ref 0.1312
_reflns_number_gt 3096
_reflns_number_total 4422
_reflns_threshold_expression >2sigma(I)
_cod_data_source_file c1dt10615e.txt
_cod_data_source_block 2_DBL10
_cod_database_code 7017002

loop_
_space_group_symop_id
_space_group_symop_operation_xyz
1 'x, y, z'
2 '-x, y+1/2, -z+1/2'
3 '-x, -y, -z'
4 'x, -y-1/2, z-1/2'

loop_
_atom_site_label
_atom_site_type_symbol
_atom_site_fract_x
_atom_site_fract_y
_atom_site_fract_z
_atom_site_U_iso_or_equiv
_atom_site_adp_type
_atom_site_occupancy
_atom_site_symmetry_multiplicity
_atom_site_calc_flag
_atom_site_refinement_flags
_atom_site_disorder_assembly
_atom_site_disorder_group
Cu1 Cu 1.0000 0.5000 0.5000 0.01923(12) Uani 1 2 d S . .
O1 O 0.89469(8) 0.50455(15) 0.55655(16) 0.0210(3) Uani 1 1 d . . .
N1 N 0.96678(10) 0.45260(19) 0.3101(2) 0.0219(4) Uani 1 1 d . . .
N2 N 1.01863(11) 0.42051(19) 0.2105(2) 0.0228(4) Uani 1 1 d . . .
C1 C 0.98481(13) 0.3592(2) 0.0983(2) 0.0230(4) Uani 1 1 d . . .
C2 C 0.90783(13) 0.3503(2) 0.1257(2) 0.0240(5) Uani 1 1 d . . .
C3 C 0.89835(12) 0.4113(2) 0.2603(2) 0.0222(4) Uani 1 1 d . . .
C4 C 0.82758(12) 0.4359(2) 0.3386(2) 0.0219(4) Uani 1 1 d . . .
C5 C 0.82954(12) 0.4856(2) 0.4811(2) 0.0214(4) Uani 1 1 d . . .
C6 C 0.75716(12) 0.5127(2) 0.5440(2) 0.0218(4) Uani 1 1 d . . .
C7 C 0.69028(13) 0.4910(2) 0.4641(3) 0.0244(4) Uani 1 1 d . . .
C8 C 0.68758(12) 0.4407(2) 0.3241(3) 0.0254(5) Uani 1 1 d . A .
C9 C 0.75736(13) 0.4145(2) 0.2644(2) 0.0241(5) Uani 1 1 d . . .
C10 C 0.61117(13) 0.4203(3) 0.2409(3) 0.0310(5) Uani 1 1 d . . .
C11 C 0.6148(3) 0.4986(5) 0.0990(5) 0.0416(10) Uiso 0.60 1 d P A 1
H11A H 0.5682 0.4856 0.0432 0.062 Uiso 0.60 1 calc PR A 1
H11C H 0.6578 0.4692 0.0456 0.062 Uiso 0.60 1 calc PR A 1
H11B H 0.6209 0.5895 0.1205 0.062 Uiso 0.60 1 calc PR A 1
C11A C 0.6189(4) 0.3525(7) 0.0927(7) 0.0373(15) Uiso 0.40 1 d P A 2
H11D H 0.5690 0.3451 0.0463 0.056 Uiso 0.40 1 calc PR A 2
H11E H 0.6406 0.2674 0.1064 0.056 Uiso 0.40 1 calc PR A 2
H11F H 0.6518 0.4034 0.0340 0.056 Uiso 0.40 1 calc PR A 2
C12 C 0.6030(3) 0.2791(6) 0.2076(6) 0.0566(14) Uiso 0.60 1 d P A 1
H12B H 0.6013 0.2305 0.2954 0.085 Uiso 0.60 1 calc PR A 1
H12C H 0.6461 0.2508 0.1539 0.085 Uiso 0.60 1 calc PR A 1
H12A H 0.5564 0.2649 0.1521 0.085 Uiso 0.60 1 calc PR A 1
C12A C 0.5582(4) 0.3249(7) 0.3272(8) 0.0388(15) Uiso 0.40 1 d P A 2
H12F H 0.5490 0.3612 0.4199 0.058 Uiso 0.40 1 calc PR A 2
H12E H 0.5833 0.2422 0.3386 0.058 Uiso 0.40 1 calc PR A 2
H12D H 0.5101 0.3134 0.2755 0.058 Uiso 0.40 1 calc PR A 2
C13 C 0.5427(3) 0.4703(5) 0.3206(6) 0.0513(13) Uiso 0.60 1 d P A 1
H13A H 0.4969 0.4602 0.2615 0.077 Uiso 0.60 1 calc PR A 1
H13C H 0.5501 0.5607 0.3431 0.077 Uiso 0.60 1 calc PR A 1
H13B H 0.5377 0.4217 0.4077 0.077 Uiso 0.60 1 calc PR A 1
C13A C 0.5679(4) 0.5469(8) 0.2217(8) 0.0423(16) Uiso 0.40 1 d P A 2
H13D H 0.5191 0.5305 0.1742 0.063 Uiso 0.40 1 calc PR A 2
H13F H 0.5972 0.6055 0.1649 0.063 Uiso 0.40 1 calc PR A 2
H13E H 0.5598 0.5852 0.3139 0.063 Uiso 0.40 1 calc PR A 2
C14 C 0.75405(13) 0.5688(2) 0.6970(2) 0.0254(5) Uani 1 1 d . . .
C15 C 0.67125(14) 0.5939(3) 0.7423(3) 0.0333(6) Uani 1 1 d . . .
C16 C 0.78908(15) 0.4709(3) 0.8057(3) 0.0297(5) Uani 1 1 d . . .
C17 C 0.79504(15) 0.7015(3) 0.7061(3) 0.0305(5) Uani 1 1 d . . .
C18 C 1.03140(15) 0.3153(2) -0.0244(3) 0.0277(5) Uani 1 1 d . . .
H2 H 1.0656(16) 0.436(3) 0.229(3) 0.024(7) Uiso 1 1 d . . .
H2A H 0.8706(16) 0.304(3) 0.067(3) 0.039(8) Uiso 1 1 d . . .
H7 H 0.6476(17) 0.512(2) 0.501(3) 0.029(8) Uiso 1 1 d . . .
H9 H 0.7589(15) 0.385(3) 0.169(3) 0.028(7) Uiso 1 1 d . . .
H15A H 0.6406(19) 0.513(3) 0.749(3) 0.036(8) Uiso 1 1 d . . .
H15B H 0.6464(18) 0.660(3) 0.684(3) 0.044(9) Uiso 1 1 d . . .
H15C H 0.6716(17) 0.628(3) 0.832(4) 0.044(9) Uiso 1 1 d . . .
H16A H 0.7544(18) 0.396(3) 0.817(3) 0.039(8) Uiso 1 1 d . . .
H16B H 0.8358(18) 0.443(3) 0.776(3) 0.038(8) Uiso 1 1 d . . .
H16C H 0.7977(19) 0.509(3) 0.896(4) 0.039(8) Uiso 1 1 d . . .
H17A H 0.7655(17) 0.767(3) 0.645(3) 0.040(8) Uiso 1 1 d . . .
H17B H 0.7978(16) 0.735(3) 0.803(3) 0.034(7) Uiso 1 1 d . . .
H17C H 0.8466(16) 0.697(3) 0.678(3) 0.027(7) Uiso 1 1 d . . .
H18A H 1.0007(16) 0.301(3) -0.106(3) 0.033(7) Uiso 1 1 d . . .
H18B H 1.0610(15) 0.241(3) -0.002(3) 0.028(7) Uiso 1 1 d . . .
H18C H 1.0634(14) 0.378(3) -0.053(3) 0.020(6) Uiso 1 1 d . . .

loop_
_atom_site_aniso_label
_atom_site_aniso_U_11
_atom_site_aniso_U_22
_atom_site_aniso_U_33
_atom_site_aniso_U_23
_atom_site_aniso_U_13
_atom_site_aniso_U_12
Cu1 0.01401(18) 0.0238(2) 0.01998(19) -0.00064(15) 0.00220(12) 0.00112(15)
O1 0.0141(6) 0.0280(8) 0.0210(7) -0.0021(6) 0.0014(5) -0.0007(6)
N1 0.0162(8) 0.0274(9) 0.0224(9) -0.0030(7) 0.0034(7) 0.0020(7)
N2 0.0180(9) 0.0285(10) 0.0220(9) -0.0013(7) 0.0044(7) 0.0023(8)
C1 0.0254(11) 0.0210(10) 0.0227(11) 0.0002(8) 0.0030(8) 0.0015(9)
C2 0.0243(11) 0.0231(11) 0.0244(11) -0.0013(9) 0.0001(9) 0.0002(9)
C3 0.0201(10) 0.0225(10) 0.0241(11) 0.0030(8) 0.0021(8) 0.0020(8)
C4 0.0175(10) 0.0241(11) 0.0241(11) 0.0020(8) 0.0020(8) 0.0024(8)
C5 0.0165(9) 0.0236(11) 0.0241(11) 0.0035(8) 0.0030(8) 0.0031(8)
C6 0.0169(9) 0.0245(11) 0.0241(11) 0.0032(8) 0.0046(8) 0.0019(8)
C7 0.0156(9) 0.0288(11) 0.0292(11) 0.0024(9) 0.0049(8) 0.0037(9)
C8 0.0171(10) 0.0297(12) 0.0293(12) 0.0037(9) 0.0011(8) 0.0018(9)
C9 0.0215(10) 0.0276(11) 0.0233(11) 0.0018(9) 0.0008(8) 0.0006(9)
C10 0.0182(11) 0.0437(15) 0.0309(13) -0.0001(11) -0.0020(9) 0.0011(10)
C14 0.0193(10) 0.0319(12) 0.0253(11) -0.0001(9) 0.0073(8) 0.0028(9)
C15 0.0214(11) 0.0461(16) 0.0327(14) -0.0031(12) 0.0079(10) 0.0040(11)
C16 0.0224(11) 0.0425(15) 0.0243(12) 0.0034(10) 0.0030(9) -0.0014(10)
C17 0.0275(12) 0.0294(12) 0.0351(14) -0.0039(10) 0.0072(10) 0.0034(10)
C18 0.0272(12) 0.0257(12) 0.0306(13) -0.0046(10) 0.0079(10) 0.0000(10)

loop_
_atom_type_symbol
_atom_type_description
_atom_type_scat_dispersion_real
_atom_type_scat_dispersion_imag
_atom_type_scat_source
C C 0.0033 0.0016 'International Tables Vol C Tables 4.2.6.8 and 6.1.1.4'
H H 0.0000 0.0000 'International Tables Vol C Tables 4.2.6.8 and 6.1.1.4'
N N 0.0061 0.0033 'International Tables Vol C Tables 4.2.6.8 and 6.1.1.4'
O O 0.0106 0.0060 'International Tables Vol C Tables 4.2.6.8 and 6.1.1.4'
Cu Cu 0.3201 1.2651 'International Tables Vol C Tables 4.2.6.8 and 6.1.1.4'

loop_
_geom_angle_atom_site_label_1
_geom_angle_atom_site_label_2
_geom_angle_atom_site_label_3
_geom_angle
_geom_angle_site_symmetry_1
_geom_angle_site_symmetry_3
O1 Cu1 O1 180.0 . 3_766
O1 C5 C4 122.79(19) . .
O1 C5 C6 120.0(2) . .
N1 Cu1 O1 89.89(7) 3_766 3_766
N1 Cu1 O1 89.89(7) . .
N1 Cu1 O1 90.11(7) . 3_766
N1 Cu1 O1 90.11(7) 3_766 .
N1 Cu1 N1 179.999(1) . 3_766
N1 N2 H2 118.3(18) . .
N1 C3 C2 108.76(19) . .
N1 C3 C4 121.5(2) . .
N2 N1 Cu1 120.64(14) . .
N2 C1 C2 106.93(19) . .
N2 C1 C18 120.3(2) . .
C1 N2 N1 111.37(19) . .
C1 N2 H2 130.1(18) . .
C1 C2 C3 106.1(2) . .
C1 C2 H2A 124.7(17) . .
C1 C18 H18A 111.3(17) . .
C1 C18 H18B 112.5(15) . .
C1 C18 H18C 111.3(16) . .
C2 C1 C18 132.7(2) . .
C2 C3 C4 129.6(2) . .
C3 N1 Cu1 130.18(15) . .
C3 N1 N2 106.84(18) . .
C3 C2 H2A 128.9(17) . .
C4 C5 C6 117.2(2) . .
C4 C9 H9 117.9(16) . .
C5 O1 Cu1 130.91(14) . .
C5 C4 C3 122.0(2) . .
C5 C6 C14 120.6(2) . .
C6 C7 C8 124.4(2) . .
C6 C7 H7 118(2) . .
C7 C6 C5 119.0(2) . .
C7 C6 C14 120.44(19) . .
C7 C8 C10 121.6(2) . .
C8 C7 H7 118(2) . .
C8 C9 C4 122.3(2) . .
C8 C9 H9 119.7(16) . .
C8 C10 C11 107.6(3) . .
C8 C10 C11A 114.4(3) . .
C8 C10 C12A 109.7(3) . .
C9 C4 C3 117.2(2) . .
C9 C4 C5 120.8(2) . .
C9 C8 C7 116.4(2) . .
C9 C8 C10 122.0(2) . .
C10 C11 H11A 109.5 . .
C10 C11 H11C 109.5 . .
C10 C11 H11B 109.5 . .
C10 C11A H11D 109.5 . .
C10 C11A H11E 109.5 . .
C10 C11A H11F 109.5 . .
C10 C12 H12B 109.5 . .
C10 C12 H12C 109.5 . .
C10 C12 H12A 109.5 . .
C10 C12A H12F 109.5 . .
C10 C12A H12E 109.5 . .
C10 C12A H12D 109.5 . .
C10 C13 H13A 109.5 . .
C10 C13 H13C 109.5 . .
C10 C13 H13B 109.5 . .
C10 C13A H13D 109.5 . .
C10 C13A H13F 109.5 . .
C10 C13A H13E 109.5 . .
C11 C10 C11A 57.8(3) . .
C11 C10 C12A 142.7(4) . .
C11A C10 C12A 104.1(4) . .
H11D C11A H11E 109.5 . .
H11D C11A H11F 109.5 . .
H11E C11A H11F 109.5 . .
C12 C10 C8 108.3(3) . .
C12 C10 C11 109.5(3) . .
C12 C10 C11A 52.4(3) . .
C12 C10 C12A 56.6(3) . .
C12 C10 C13 111.2(4) . .
C12 C10 C13A 140.4(4) . .
H12F C12A H12E 109.5 . .
H12F C12A H12D 109.5 . .
H12E C12A H12D 109.5 . .
C13 C10 C8 112.8(3) . .
C13 C10 C11 107.3(3) . .
C13 C10 C11A 132.8(4) . .
C13 C10 C12A 58.7(3) . .
C13A C10 C8 111.3(4) . .
C13A C10 C11 59.1(3) . .
C13A C10 C11A 109.6(4) . .
C13A C10 C12A 107.3(4) . .
C13A C10 C13 50.9(4) . .
H13D C13A H13F 109.5 . .
H13D C13A H13E 109.5 . .
H13F C13A H13E 109.5 . .
C14 C15 H15A 113.0(18) . .
C14 C15 H15B 111.8(18) . .
C14 C15 H15C 110(2) . .
C14 C16 H16A 110.4(18) . .
C14 C16 H16B 110.0(19) . .
C14 C16 H16C 111.6(18) . .
C14 C17 H17A 109.6(17) . .
C14 C17 H17B 111.8(17) . .
C14 C17 H17C 112.7(16) . .
C15 C14 C6 112.2(2) . .
C15 C14 C16 106.5(2) . .
C15 C14 C17 105.8(2) . .
C16 C14 C6 109.93(19) . .
C16 C14 C17 111.7(2) . .
C17 C14 C6 110.61(19) . .
H15A C15 H15B 113(3) . .
H15A C15 H15C 104(3) . .
H15B C15 H15C 104(3) . .
H16A C16 H16B 110(3) . .
H16A C16 H16C 108(2) . .
H16B C16 H16C 107(3) . .
H17A C17 H17B 108(2) . .
H17A C17 H17C 110(2) . .
H17B C17 H17C 105(2) . .
H18A C18 H18B 111(2) . .
H18A C18 H18C 103(2) . .
H18B C18 H18C 108(2) . .

loop_
_geom_bond_atom_site_label_1
_geom_bond_atom_site_label_2
_geom_bond_distance
_geom_bond_site_symmetry_2
Cu1 O1 1.9233(14) .
Cu1 O1 1.9233(14) 3_766
Cu1 N1 1.9092(19) .
Cu1 N1 1.9093(19) 3_766
O1 C5 1.329(3) .
N1 N2 1.356(2) .
N1 C3 1.334(3) .
N2 C1 1.342(3) .
N2 H2 0.84(3) .
C1 C2 1.374(3) .
C1 C18 1.493(3) .
C2 C3 1.418(3) .
C2 H2A 0.96(3) .
C3 C4 1.474(3) .
C4 C5 1.424(3) .
C4 C9 1.402(3) .
C5 C6 1.433(3) .
C6 C7 1.380(3) .
C6 C14 1.542(3) .
C7 C8 1.404(3) .
C7 H7 0.86(3) .
C8 C9 1.378(3) .
C8 C10 1.532(3) .
C9 H9 0.95(3) .
C10 C11 1.553(5) .
C10 C11A 1.558(7) .
C10 C12 1.489(6) .
C10 C12A 1.583(7) .
C10 C13 1.514(6) .
C10 C13A 1.512(8) .
C11 H11A 0.9600 .
C11 H11C 0.9600 .
C11 H11B 0.9600 .
C11A H11D 0.9600 .
C11A H11E 0.9600 .
C11A H11F 0.9600 .
C12 H12B 0.9600 .
C12 H12C 0.9600 .
C12 H12A 0.9600 .
C12A H12F 0.9600 .
C12A H12E 0.9600 .
C12A H12D 0.9600 .
C13 H13A 0.9600 .
C13 H13C 0.9600 .
C13 H13B 0.9600 .
C13A H13D 0.9600 .
C13A H13F 0.9600 .
C13A H13E 0.9600 .
C14 C15 1.536(3) .
C14 C16 1.540(3) .
C14 C17 1.541(3) .
C15 H15A 0.99(3) .
C15 H15B 0.97(3) .
C15 H15C 0.91(3) .
C16 H16A 0.98(3) .
C16 H16B 0.91(3) .
C16 H16C 0.94(3) .
C17 H17A 1.01(3) .
C17 H17B 0.97(3) .
C17 H17C 0.94(3) .
C18 H18A 0.93(3) .
C18 H18B 0.94(3) .
C18 H18C 0.90(3) .

loop_
_geom_hbond_atom_site_label_D
_geom_hbond_atom_site_label_H
_geom_hbond_atom_site_label_A
_geom_hbond_distance_DH
_geom_hbond_distance_HA
_geom_hbond_distance_DA
_geom_hbond_angle_DHA
_geom_hbond_site_symmetry_A
N2 H2 O1 0.84(3) 2.18(3) 2.717(2) 121(2) 3_766
